data_7701094
loop_
_publ_author_name
'Wozniak, Derek I.'
'Hicks, Andrew J.'
'Sabbers, William A.'
'Dobereiner, Graham E.'

_publ_section_title
;
 Imidazolyl-phenyl (IMP) anions: a modular structure for tuning solubility
 and coordinating ability.
;
_journal_issue 37
_journal_name_full 'Dalton transactions (Cambridge, England : 2003)'
_journal_page_first 14138
_journal_page_last 14155
_journal_paper_doi 10.1039/c9dt03511g
_journal_volume 48
_journal_year 2019
_chemical_formula_moiety 'C37 H42 N3 O Pd, C H2 Cl2, C46 H6 B2 F33 N2'
_chemical_formula_sum 'C84 H50 B2 Cl2 F33 N5 O Pd'
_chemical_formula_weight 1971.21
_space_group_crystal_system triclinic
_space_group_IT_number 2
_space_group_name_Hall '-P 1'
_space_group_name_H-M_alt 'P -1'
_symmetry_space_group_name_Hall '-P 1'
_symmetry_space_group_name_H-M 'P -1'
_atom_sites_solution_hydrogens geom
_audit_creation_date 2019-05-24
_audit_creation_method
;
Olex2 1.2
(compiled 2017.08.10 svn.r3458 for OlexSys, GUI svn.r5381)
;
_audit_update_record
;
2019-05-30 deposited with the CCDC.    2019-09-02 downloaded from the CCDC.
;
_cell_angle_alpha 114.321(4)
_cell_angle_beta 98.469(4)
_cell_angle_gamma 107.830(4)
_cell_formula_units_Z 2
_cell_length_a 14.1686(15)
_cell_length_b 18.684(2)
_cell_length_c 19.045(2)
_cell_measurement_reflns_used 4920
_cell_measurement_temperature 100(2)
_cell_measurement_theta_max 19.54
_cell_measurement_theta_min 2.16
_cell_volume 4150.7(8)
_computing_cell_refinement 'SAINT v8.37A (Bruker, 2015)'
_computing_data_reduction 'SAINT v8.37A (Bruker, 2015)'
_computing_molecular_graphics 'Olex2 (Dolomanov et al., 2009)'
_computing_publication_material 'Olex2 (Dolomanov et al., 2009)'
_computing_structure_refinement 'XL (Sheldrick, 2008)'
_computing_structure_solution 'SHELXT 2014/5 (Sheldrick, 2014)'
_diffrn_ambient_temperature 100.01
_diffrn_measured_fraction_theta_full 0.999
_diffrn_measured_fraction_theta_max 0.983
_diffrn_measurement_device_type 'Bruker APEX-II CCD'
_diffrn_measurement_method '\f and \w scans'
_diffrn_radiation_type MoK\a
_diffrn_radiation_wavelength 0.71073
_diffrn_reflns_av_R_equivalents 0.2814
_diffrn_reflns_av_unetI/netI 0.2628
_diffrn_reflns_Laue_measured_fraction_full 0.999
_diffrn_reflns_Laue_measured_fraction_max 0.983
_diffrn_reflns_limit_h_max 18
_diffrn_reflns_limit_h_min -18
_diffrn_reflns_limit_k_max 24
_diffrn_reflns_limit_k_min -24
_diffrn_reflns_limit_l_max 25
_diffrn_reflns_limit_l_min -25
_diffrn_reflns_number 110232
_diffrn_reflns_point_group_measured_fraction_full 0.999
_diffrn_reflns_point_group_measured_fraction_max 0.983
_diffrn_reflns_theta_full 25.242
_diffrn_reflns_theta_max 28.328
_diffrn_reflns_theta_min 1.309
_diffrn_standards_number 0
_exptl_absorpt_coefficient_mu 0.412
_exptl_absorpt_correction_T_max 0.7456
_exptl_absorpt_correction_T_min 0.6391
_exptl_absorpt_correction_type multi-scan
_exptl_absorpt_process_details
'SADABS-2016/2 (Bruker,2016/2) was used for absorption correction. wR2(int) was 0.0831 before and 0.0722 after correction. The Ratio of minimum to maximum transmission is 0.8572. The \l/2 correction factor is Not present.'
_exptl_crystal_colour 'clear yellow'
_exptl_crystal_colour_lustre clear
_exptl_crystal_colour_primary yellow
_exptl_crystal_density_diffrn 1.577
_exptl_crystal_description block
_exptl_crystal_F_000 1968
_exptl_crystal_size_max 0.266
_exptl_crystal_size_mid 0.258
_exptl_crystal_size_min 0.187
_refine_diff_density_max 0.964
_refine_diff_density_min -1.270
_refine_diff_density_rms 0.107
_refine_ls_extinction_method none
_refine_ls_goodness_of_fit_ref 0.960
_refine_ls_hydrogen_treatment constr
_refine_ls_matrix_type full
_refine_ls_number_parameters 1161
_refine_ls_number_reflns 20351
_refine_ls_number_restraints 0
_refine_ls_restrained_S_all 0.960
_refine_ls_R_factor_all 0.2389
_refine_ls_R_factor_gt 0.0804
_refine_ls_shift/su_max 0.000
_refine_ls_shift/su_mean 0.000
_refine_ls_structure_factor_coef Fsqd
_refine_ls_weighting_details 'w=1/[\s^2^(Fo^2^)+(0.0726P)^2^] where P=(Fo^2^+2Fc^2^)/3'
_refine_ls_weighting_scheme calc
_refine_ls_wR_factor_gt 0.1421
_refine_ls_wR_factor_ref 0.1929
_reflns_Friedel_coverage 0.000
_reflns_number_gt 7930
_reflns_number_total 20351
_reflns_threshold_expression 'I > 2\s(I)'
_cod_data_source_file c9dt03511g3.cif
_cod_data_source_block mo_5359_0m_a_sq
_cod_depositor_comments 'Adding full bibliography for 7701086--7701108.cif.'
_cod_database_code 7701094
_shelx_shelxl_version_number 2018/3
_shelx_space_group_comment
;
The symmetry employed for this shelxl refinement is uniquely defined
by the following loop, which should always be used as a source of
symmetry information in preference to the above space-group names.
They are only intended as comments.
;
_olex2_refinement_description
;
1. Fixed Uiso
 At 1.2 times of:
  All C(H) groups, All C(H,H) groups
 At 1.5 times of:
  All C(H,H,H) groups
2.a Ternary CH refined with riding coordinates:
 C10(H10), C14(H14), C25(H25), C22(H22)
2.b Secondary CH2 refined with riding coordinates:
 C84(H84A,H84B)
2.c Aromatic/amide H refined with riding coordinates:
 C46(H46), C39(H39), C40(H40), C45(H45), C42(H42), C43(H43), C37(H37), C8(H8),
 C36(H36), C7(H7), C6(H6), C2(H2), C20(H20), C32(H32), C31(H31), C30(H30),
 C3(H3), C35(H35), C19(H19), C18(H18)
2.d Idealised Me refined as rotating group:
 C27(H27A,H27B,H27C), C15(H15A,H15B,H15C), C12(H12A,H12B,H12C), C13(H13A,H13B,
 H13C), C11(H11A,H11B,H11C), C24(H24A,H24B,H24C), C26(H26A,H26B,H26C), C23(H23A,
 H23B,H23C)
;
_olex2_submission_special_instructions 'No special instructions were received'

loop_
_space_group_symop_operation_xyz
'x, y, z'
'-x, -y, -z'

loop_
_atom_site_label
_atom_site_type_symbol
_atom_site_fract_x
_atom_site_fract_y
_atom_site_fract_z
_atom_site_U_iso_or_equiv
_atom_site_adp_type
_atom_site_occupancy
_atom_site_site_symmetry_order
_atom_site_calc_flag
_atom_site_refinement_flags_posn
Pd1 Pd 0.80195(4) 0.13695(3) 0.45964(3) 0.02743(15) Uani 1 1 d .
Cl1 Cl 0.05902(17) 0.14647(12) 0.28790(12) 0.0552(6) Uani 1 1 d .
Cl2 Cl -0.01216(18) -0.00428(14) 0.12909(13) 0.0722(7) Uani 1 1 d .
F9 F 0.0204(3) 0.1867(2) 0.1189(2) 0.0307(9) Uani 1 1 d .
F19 F 0.4667(3) 0.2480(2) 0.02519(19) 0.0306(9) Uani 1 1 d .
F24 F 0.4067(3) 0.0806(2) 0.01848(19) 0.0267(8) Uani 1 1 d .
F15 F 0.2657(3) 0.5144(2) 0.1855(2) 0.0308(9) Uani 1 1 d .
F25 F 0.3885(3) -0.0778(2) -0.0175(2) 0.0309(9) Uani 1 1 d .
F4 F 0.2210(3) 0.3032(2) 0.25480(19) 0.0295(9) Uani 1 1 d .
F14 F 0.2334(3) 0.2665(2) -0.0471(2) 0.0322(9) Uani 1 1 d .
F8 F 0.0550(3) 0.4177(2) 0.1201(2) 0.0333(9) Uani 1 1 d .
F13 F 0.0574(3) 0.2953(2) -0.0665(2) 0.0352(9) Uani 1 1 d .
F33 F 0.6500(3) 0.4102(2) 0.3017(2) 0.0369(9) Uani 1 1 d .
F27 F 0.5406(3) 0.0185(2) 0.2597(2) 0.0347(9) Uani 1 1 d .
F28 F 0.5403(3) 0.1698(2) 0.2986(2) 0.0342(9) Uani 1 1 d .
F26 F 0.4623(3) -0.1098(2) 0.1024(2) 0.0360(9) Uani 1 1 d .
F23 F 0.6895(3) 0.2656(2) 0.2483(2) 0.0380(10) Uani 1 1 d .
F16 F 0.3747(3) 0.6119(2) 0.1336(2) 0.0372(10) Uani 1 1 d .
F7 F -0.0180(3) 0.4788(2) 0.2428(2) 0.0422(10) Uani 1 1 d .
F29 F 0.3409(3) 0.1901(2) 0.2669(2) 0.0376(9) Uani 1 1 d .
F5 F 0.1572(3) 0.3729(2) 0.3800(2) 0.0404(10) Uani 1 1 d .
F18 F 0.3454(3) 0.3680(2) -0.0969(2) 0.0435(10) Uani 1 1 d .
F10 F -0.1695(3) 0.0716(2) 0.0196(2) 0.0397(10) Uani 1 1 d .
F11 F -0.2459(3) 0.0634(3) -0.1249(2) 0.0507(11) Uani 1 1 d .
F17 F 0.4179(3) 0.5412(2) -0.0085(2) 0.0455(11) Uani 1 1 d .
F20 F 0.6280(3) 0.2879(2) -0.0279(2) 0.0462(11) Uani 1 1 d .
F6 F 0.0341(3) 0.4600(2) 0.3755(2) 0.0450(10) Uani 1 1 d .
F32 F 0.6638(3) 0.5003(3) 0.4550(2) 0.0540(12) Uani 1 1 d .
F31 F 0.5168(4) 0.4399(3) 0.5174(2) 0.0620(14) Uani 1 1 d .
F30 F 0.3528(4) 0.2839(3) 0.4198(2) 0.0577(13) Uani 1 1 d .
F22 F 0.8466(3) 0.2953(2) 0.1884(3) 0.0579(12) Uani 1 1 d .
F12 F -0.1298(3) 0.1790(3) -0.1630(2) 0.0507(11) Uani 1 1 d .
F21 F 0.8189(3) 0.3086(3) 0.0503(3) 0.0609(13) Uani 1 1 d .
F1 F 0.6422(4) 0.6898(2) 0.3861(3) 0.0639(14) Uani 1 1 d .
N5 N 0.2404(4) 0.2621(3) 0.1023(3) 0.0213(12) Uani 1 1 d .
N4 N 0.3686(4) 0.2260(3) 0.1355(3) 0.0209(11) Uani 1 1 d .
N1 N 0.7820(4) 0.0991(3) 0.3386(3) 0.0266(12) Uani 1 1 d .
F3 F 0.6975(4) 0.6740(3) 0.2867(3) 0.0765(16) Uani 1 1 d .
O1 O 0.7398(4) -0.0193(3) 0.4645(3) 0.0523(14) Uani 1 1 d .
N2 N 0.8814(4) 0.2749(3) 0.6141(3) 0.0314(13) Uani 1 1 d .
N3 N 0.8451(4) 0.1773(3) 0.6477(3) 0.0324(13) Uani 1 1 d .
F2 F 0.5586(4) 0.6938(3) 0.2873(3) 0.098(2) Uani 1 1 d .
C28 C 0.7516(5) 0.0131(4) 0.4226(4) 0.0287(16) Uani 1 1 d .
C56 C 0.3234(5) 0.4028(4) -0.0269(4) 0.0288(16) Uani 1 1 d .
C53 C -0.0121(5) 0.1879(4) 0.0485(4) 0.0281(15) Uani 1 1 d .
C83 C 0.4346(5) 0.0665(4) 0.0810(4) 0.0248(15) Uani 1 1 d .
C48 C 0.0548(5) 0.2456(4) 0.0313(4) 0.0237(14) Uani 1 1 d .
C60 C 0.1470(5) 0.3615(4) 0.1817(4) 0.0235(14) Uani 1 1 d .
C46 C 0.4217(5) 0.4380(4) 0.2644(4) 0.0232(14) Uani 1 1 d .
H46 H 0.379617 0.415275 0.290934 0.028 Uiso 1 1 calc R
C39 C 0.2003(5) 0.1739(4) 0.0699(4) 0.0238(14) Uani 1 1 d .
H39 H 0.129959 0.134930 0.038323 0.029 Uiso 1 1 calc R
C38 C 0.3423(5) 0.2921(4) 0.1413(3) 0.0234(14) Uani 1 1 d .
C54 C 0.2389(5) 0.3835(4) 0.0699(3) 0.0209(14) Uani 1 1 d .
C79 C 0.5017(5) 0.1122(4) 0.2190(4) 0.0238(14) Uani 1 1 d .
C55 C 0.2658(5) 0.3524(4) -0.0003(4) 0.0251(15) Uani 1 1 d .
C72 C 0.5707(5) 0.2608(4) 0.1433(4) 0.0242(14) Uani 1 1 d .
C80 C 0.5023(5) 0.0330(4) 0.2000(4) 0.0276(15) Uani 1 1 d .
C73 C 0.5614(5) 0.2651(4) 0.0719(4) 0.0264(15) Uani 1 1 d .
C34 C 0.7472(5) 0.0125(4) 0.2914(4) 0.0278(15) Uani 1 1 d .
C40 C 0.2785(5) 0.1529(4) 0.0911(3) 0.0225(14) Uani 1 1 d .
H40 H 0.272237 0.096277 0.077518 0.027 Uiso 1 1 calc R
C57 C 0.3611(5) 0.4909(4) 0.0175(4) 0.0315(16) Uani 1 1 d .
C78 C 0.4675(5) 0.1339(4) 0.1611(4) 0.0236(14) Uani 1 1 d .
C82 C 0.4286(5) -0.0151(4) 0.0609(4) 0.0252(15) Uani 1 1 d .
C67 C 0.4225(5) 0.2669(4) 0.3104(4) 0.0274(15) Uani 1 1 d .
C45 C 0.4878(5) 0.5248(4) 0.3040(4) 0.0285(15) Uani 1 1 d .
H45 H 0.491338 0.560981 0.357786 0.034 Uiso 1 1 calc R
C81 C 0.4644(5) -0.0312(4) 0.1206(4) 0.0268(15) Uani 1 1 d .
C64 C 0.1318(5) 0.3841(4) 0.3149(4) 0.0309(16) Uani 1 1 d .
C42 C 0.4794(5) 0.4199(4) 0.1482(4) 0.0271(15) Uani 1 1 d .
H42 H 0.476187 0.383964 0.094482 0.032 Uiso 1 1 calc R
C66 C 0.4958(5) 0.2929(4) 0.2760(4) 0.0239(14) Uani 1 1 d .
C59 C 0.2799(5) 0.4730(4) 0.1136(4) 0.0256(15) Uani 1 1 d .
C1 C 0.8386(5) 0.1895(4) 0.5811(4) 0.0286(16) Uani 1 1 d .
C71 C 0.5759(5) 0.3740(4) 0.3280(4) 0.0313(16) Uani 1 1 d .
C65 C 0.1673(5) 0.3508(4) 0.2503(4) 0.0279(15) Uani 1 1 d .
C70 C 0.5841(6) 0.4233(4) 0.4085(4) 0.0346(17) Uani 1 1 d .
C5 C 0.7853(5) 0.3155(4) 0.5296(4) 0.0320(16) Uani 1 1 d .
C58 C 0.3378(5) 0.5259(4) 0.0880(4) 0.0303(16) Uani 1 1 d .
C43 C 0.5458(5) 0.5065(4) 0.1880(4) 0.0310(16) Uani 1 1 d .
H43 H 0.588799 0.529626 0.162114 0.037 Uiso 1 1 calc R
C61 C 0.0837(5) 0.4058(4) 0.1838(4) 0.0263(15) Uani 1 1 d .
C77 C 0.6710(5) 0.2717(4) 0.1790(4) 0.0285(16) Uani 1 1 d .
C44 C 0.5486(5) 0.5587(4) 0.2654(4) 0.0314(16) Uani 1 1 d .
C63 C 0.0710(5) 0.4280(4) 0.3135(4) 0.0328(17) Uani 1 1 d .
C41 C 0.4169(5) 0.3845(4) 0.1862(4) 0.0231(14) Uani 1 1 d .
C62 C 0.0462(5) 0.4386(4) 0.2467(4) 0.0311(16) Uani 1 1 d .
C29 C 0.7277(5) -0.0362(4) 0.3325(4) 0.0309(16) Uani 1 1 d .
C49 C 0.0075(5) 0.2400(4) -0.0416(4) 0.0285(16) Uani 1 1 d .
C37 C 0.8003(5) 0.1469(4) 0.3013(4) 0.0349(17) Uani 1 1 d .
H37 H 0.825070 0.207524 0.333084 0.042 Uiso 1 1 calc R
C4 C 0.8802(5) 0.3109(4) 0.5593(4) 0.0264(15) Uani 1 1 d .
C8 C 0.9624(5) 0.3670(4) 0.4823(4) 0.0327(17) Uani 1 1 d .
H8 H 1.021153 0.385103 0.465567 0.039 Uiso 1 1 calc R
C33 C 0.7289(5) -0.0279(4) 0.2079(4) 0.0346(17) Uani 1 1 d .
C10 C 0.6917(5) 0.2918(4) 0.5573(4) 0.0342(17) Uani 1 1 d .
H10 H 0.704294 0.261547 0.588083 0.041 Uiso 1 1 calc R
C69 C 0.5091(7) 0.3928(5) 0.4381(4) 0.0404(19) Uani 1 1 d .
C74 C 0.6414(6) 0.2822(4) 0.0399(4) 0.0333(17) Uani 1 1 d .
C36 C 0.7845(6) 0.1115(5) 0.2177(4) 0.0420(19) Uani 1 1 d .
H36 H 0.797232 0.147670 0.193705 0.050 Uiso 1 1 calc R
C14 C 1.0670(5) 0.3280(4) 0.5684(4) 0.0355(17) Uani 1 1 d .
H14 H 1.054386 0.302299 0.604786 0.043 Uiso 1 1 calc R
C7 C 0.8705(6) 0.3729(4) 0.4521(4) 0.0393(19) Uani 1 1 d .
H7 H 0.868232 0.395690 0.415860 0.047 Uiso 1 1 calc R
C6 C 0.7830(6) 0.3463(4) 0.4741(4) 0.0394(18) Uani 1 1 d .
H6 H 0.720645 0.348901 0.451324 0.047 Uiso 1 1 calc R
C52 C -0.1114(5) 0.1284(4) -0.0006(4) 0.0323(16) Uani 1 1 d .
C76 C 0.7524(5) 0.2873(4) 0.1498(5) 0.0355(17) Uani 1 1 d .
C25 C 0.6395(5) 0.1384(4) 0.6665(4) 0.0392(18) Uani 1 1 d .
H25 H 0.685864 0.188177 0.662531 0.047 Uiso 1 1 calc R
C2 C 0.9157(5) 0.3174(4) 0.6981(4) 0.0390(18) Uani 1 1 d .
H2 H 0.948541 0.377724 0.733409 0.047 Uiso 1 1 calc R
C50 C -0.0919(5) 0.1806(4) -0.0927(4) 0.0341(17) Uani 1 1 d .
C16 C 0.7943(6) 0.0969(4) 0.6473(4) 0.0353(17) Uani 1 1 d .
C47 C 0.6118(6) 0.6541(4) 0.3063(4) 0.0399(19) Uani 1 1 d .
C75 C 0.7384(6) 0.2943(4) 0.0800(5) 0.0395(19) Uani 1 1 d .
C68 C 0.4270(6) 0.3150(5) 0.3903(4) 0.0410(19) Uani 1 1 d .
C9 C 0.9691(5) 0.3351(4) 0.5364(4) 0.0328(17) Uani 1 1 d .
C51 C -0.1510(5) 0.1229(4) -0.0736(4) 0.0343(17) Uani 1 1 d .
C20 C 0.7895(7) -0.0360(5) 0.6378(5) 0.052(2) Uani 1 1 d .
H20 H 0.820190 -0.076084 0.630859 0.062 Uiso 1 1 calc R
C32 C 0.6910(6) -0.1181(5) 0.1652(5) 0.049(2) Uani 1 1 d .
H32 H 0.679997 -0.146894 0.108454 0.059 Uiso 1 1 calc R
C27 C 0.6279(6) 0.1745(5) 0.7514(4) 0.050(2) Uani 1 1 d .
H27A H 0.583843 0.127252 0.757978 0.076 Uiso 1 1 calc GR
H27B H 0.595455 0.215273 0.758169 0.076 Uiso 1 1 calc GR
H27C H 0.696938 0.203912 0.792336 0.076 Uiso 1 1 calc GR
B2 B 0.4778(6) 0.2314(4) 0.1800(4) 0.0250(17) Uani 1 1 d .
C31 C 0.6700(6) -0.1644(4) 0.2048(5) 0.053(2) Uani 1 1 d .
H31 H 0.642780 -0.225389 0.174960 0.063 Uiso 1 1 calc R
C30 C 0.6879(5) -0.1237(4) 0.2894(5) 0.046(2) Uani 1 1 d .
H30 H 0.672203 -0.156925 0.316106 0.055 Uiso 1 1 calc R
C21 C 0.8454(6) 0.0418(5) 0.6389(4) 0.046(2) Uani 1 1 d .
C3 C 0.8931(5) 0.2560(5) 0.7189(4) 0.0429(19) Uani 1 1 d .
H3 H 0.907172 0.264307 0.772674 0.052 Uiso 1 1 calc R
C15 C 1.1571(6) 0.4190(5) 0.6195(5) 0.064(3) Uani 1 1 d .
H15A H 1.170732 0.445157 0.584757 0.097 Uiso 1 1 calc GR
H15B H 1.220315 0.414298 0.642137 0.097 Uiso 1 1 calc GR
H15C H 1.137242 0.454849 0.663775 0.097 Uiso 1 1 calc GR
C17 C 0.6936(6) 0.0774(4) 0.6545(4) 0.0384(18) Uani 1 1 d .
C35 C 0.7512(5) 0.0259(5) 0.1717(4) 0.0405(19) Uani 1 1 d .
H35 H 0.742481 0.001514 0.115209 0.049 Uiso 1 1 calc R
B1 B 0.1731(6) 0.3150(4) 0.0967(4) 0.0223(16) Uani 1 1 d .
C84 C 0.0967(6) 0.0871(5) 0.2071(4) 0.051(2) Uani 1 1 d .
H84A H 0.148242 0.068671 0.227217 0.061 Uiso 1 1 calc R
H84B H 0.130627 0.124066 0.184952 0.061 Uiso 1 1 calc R
C12 C 0.6831(6) 0.3731(5) 0.6160(5) 0.059(2) Uani 1 1 d .
H12A H 0.744615 0.406455 0.664604 0.088 Uiso 1 1 calc GR
H12B H 0.619987 0.357295 0.631455 0.088 Uiso 1 1 calc GR
H12C H 0.678998 0.407887 0.589598 0.088 Uiso 1 1 calc GR
C22 C 0.9560(6) 0.0661(6) 0.6327(5) 0.057(2) Uani 1 1 d .
H22 H 0.962086 0.098833 0.602000 0.068 Uiso 1 1 calc R
C19 C 0.6930(7) -0.0542(5) 0.6464(4) 0.051(2) Uani 1 1 d .
H19 H 0.658675 -0.105764 0.647806 0.061 Uiso 1 1 calc R
C13 C 1.0987(6) 0.2715(5) 0.5017(4) 0.051(2) Uani 1 1 d .
H13A H 1.038240 0.217349 0.464475 0.077 Uiso 1 1 calc GR
H13B H 1.154138 0.259487 0.525568 0.077 Uiso 1 1 calc GR
H13C H 1.124463 0.301105 0.471764 0.077 Uiso 1 1 calc GR
C18 C 0.6441(6) -0.0001(5) 0.6531(4) 0.048(2) Uani 1 1 d .
H18 H 0.575352 -0.015674 0.656872 0.057 Uiso 1 1 calc R
C11 C 0.5911(6) 0.2313(5) 0.4881(4) 0.052(2) Uani 1 1 d .
H11A H 0.577163 0.258549 0.455777 0.077 Uiso 1 1 calc GR
H11B H 0.533512 0.218176 0.509983 0.077 Uiso 1 1 calc GR
H11C H 0.597190 0.178044 0.453736 0.077 Uiso 1 1 calc GR
C24 C 0.9767(7) -0.0131(6) 0.5846(5) 0.074(3) Uani 1 1 d .
H24A H 0.981127 -0.042598 0.616443 0.111 Uiso 1 1 calc GR
H24B H 1.042694 0.004798 0.573231 0.111 Uiso 1 1 calc GR
H24C H 0.919561 -0.052271 0.533312 0.111 Uiso 1 1 calc GR
C26 C 0.5342(6) 0.0979(6) 0.6004(5) 0.074(3) Uani 1 1 d .
H26A H 0.485093 0.050722 0.604320 0.111 Uiso 1 1 calc GR
H26B H 0.543930 0.075713 0.546871 0.111 Uiso 1 1 calc GR
H26C H 0.506161 0.141557 0.607962 0.111 Uiso 1 1 calc GR
C23 C 1.0362(7) 0.1253(6) 0.7155(6) 0.082(3) Uani 1 1 d .
H23A H 1.021779 0.176063 0.743329 0.123 Uiso 1 1 calc GR
H23B H 1.106056 0.143143 0.709879 0.123 Uiso 1 1 calc GR
H23C H 1.033065 0.095069 0.747328 0.123 Uiso 1 1 calc GR

loop_
_atom_site_aniso_label
_atom_site_aniso_U_11
_atom_site_aniso_U_22
_atom_site_aniso_U_33
_atom_site_aniso_U_23
_atom_site_aniso_U_13
_atom_site_aniso_U_12
Pd1 0.0297(3) 0.0268(3) 0.0246(3) 0.0131(2) 0.0069(2) 0.0099(2)
Cl1 0.0733(15) 0.0512(12) 0.0481(12) 0.0245(10) 0.0229(11) 0.0318(11)
Cl2 0.0706(16) 0.0575(14) 0.0618(15) 0.0060(12) 0.0080(13) 0.0315(13)
F9 0.034(2) 0.033(2) 0.029(2) 0.0206(18) 0.0079(18) 0.0115(17)
F19 0.039(2) 0.029(2) 0.022(2) 0.0118(17) 0.0101(18) 0.0125(18)
F24 0.035(2) 0.0263(19) 0.0214(19) 0.0123(16) 0.0088(17) 0.0141(17)
F15 0.039(2) 0.0245(19) 0.029(2) 0.0138(17) 0.0148(18) 0.0095(17)
F25 0.035(2) 0.0239(19) 0.026(2) 0.0063(17) 0.0086(18) 0.0103(17)
F4 0.036(2) 0.033(2) 0.031(2) 0.0222(18) 0.0146(18) 0.0169(18)
F14 0.042(2) 0.0240(19) 0.034(2) 0.0155(17) 0.0179(19) 0.0135(18)
F8 0.039(2) 0.037(2) 0.037(2) 0.0219(19) 0.0172(19) 0.0231(19)
F13 0.037(2) 0.039(2) 0.030(2) 0.0239(19) 0.0061(18) 0.0084(18)
F33 0.033(2) 0.026(2) 0.037(2) 0.0057(18) 0.0033(19) 0.0101(18)
F27 0.041(2) 0.040(2) 0.038(2) 0.0269(19) 0.0139(19) 0.0231(19)
F28 0.052(3) 0.035(2) 0.022(2) 0.0139(18) 0.0098(19) 0.0262(19)
F26 0.047(2) 0.0242(19) 0.045(2) 0.0195(18) 0.017(2) 0.0205(18)
F23 0.035(2) 0.034(2) 0.038(2) 0.0133(19) 0.0005(19) 0.0154(18)
F16 0.053(3) 0.0211(19) 0.040(2) 0.0171(18) 0.021(2) 0.0112(18)
F7 0.048(3) 0.032(2) 0.055(3) 0.018(2) 0.028(2) 0.024(2)
F29 0.045(2) 0.042(2) 0.040(2) 0.026(2) 0.023(2) 0.021(2)
F5 0.052(3) 0.043(2) 0.030(2) 0.0214(19) 0.018(2) 0.017(2)
F18 0.068(3) 0.033(2) 0.041(2) 0.021(2) 0.036(2) 0.023(2)
F10 0.033(2) 0.041(2) 0.043(2) 0.026(2) 0.0100(19) 0.0050(19)
F11 0.025(2) 0.062(3) 0.045(3) 0.025(2) -0.001(2) 0.000(2)
F17 0.067(3) 0.036(2) 0.047(3) 0.028(2) 0.035(2) 0.020(2)
F20 0.065(3) 0.040(2) 0.049(3) 0.028(2) 0.039(2) 0.023(2)
F6 0.058(3) 0.040(2) 0.040(2) 0.017(2) 0.032(2) 0.020(2)
F32 0.068(3) 0.046(3) 0.026(2) 0.002(2) -0.005(2) 0.026(2)
F31 0.124(4) 0.065(3) 0.025(2) 0.022(2) 0.030(3) 0.068(3)
F30 0.103(4) 0.067(3) 0.052(3) 0.044(2) 0.055(3) 0.060(3)
F22 0.026(2) 0.045(3) 0.101(4) 0.036(3) 0.015(2) 0.013(2)
F12 0.042(3) 0.069(3) 0.041(3) 0.035(2) 0.004(2) 0.013(2)
F21 0.052(3) 0.054(3) 0.105(4) 0.048(3) 0.055(3) 0.029(2)
F1 0.080(3) 0.027(2) 0.042(3) 0.003(2) 0.008(3) -0.006(2)
N5 0.024(3) 0.016(3) 0.023(3) 0.010(2) 0.009(2) 0.006(2)
N4 0.021(3) 0.022(3) 0.022(3) 0.013(2) 0.007(2) 0.008(2)
N1 0.028(3) 0.028(3) 0.023(3) 0.010(3) 0.009(3) 0.012(3)
F3 0.065(3) 0.044(3) 0.075(3) 0.013(3) 0.031(3) -0.016(2)
O1 0.068(4) 0.037(3) 0.055(3) 0.033(3) 0.017(3) 0.013(3)
N2 0.032(3) 0.034(3) 0.026(3) 0.017(3) 0.007(3) 0.008(3)
N3 0.033(3) 0.039(3) 0.037(3) 0.026(3) 0.014(3) 0.016(3)
F2 0.083(4) 0.033(3) 0.141(5) 0.043(3) -0.029(4) 0.005(3)
C28 0.021(4) 0.024(3) 0.039(4) 0.018(3) 0.004(3) 0.005(3)
C56 0.039(4) 0.030(4) 0.023(4) 0.013(3) 0.017(3) 0.017(3)
C53 0.030(4) 0.029(4) 0.029(4) 0.013(3) 0.010(3) 0.017(3)
C83 0.018(4) 0.030(4) 0.031(4) 0.017(3) 0.008(3) 0.011(3)
C48 0.027(4) 0.026(3) 0.027(4) 0.014(3) 0.013(3) 0.017(3)
C60 0.023(4) 0.017(3) 0.027(4) 0.009(3) 0.009(3) 0.004(3)
C46 0.024(4) 0.023(3) 0.025(4) 0.015(3) 0.008(3) 0.008(3)
C39 0.028(4) 0.017(3) 0.025(4) 0.009(3) 0.008(3) 0.008(3)
C38 0.026(4) 0.028(3) 0.018(3) 0.016(3) 0.006(3) 0.008(3)
C54 0.025(4) 0.019(3) 0.020(3) 0.011(3) 0.005(3) 0.009(3)
C79 0.023(4) 0.026(3) 0.020(4) 0.012(3) 0.007(3) 0.007(3)
C55 0.036(4) 0.014(3) 0.024(4) 0.007(3) 0.011(3) 0.013(3)
C72 0.023(4) 0.020(3) 0.024(4) 0.004(3) 0.006(3) 0.012(3)
C80 0.033(4) 0.036(4) 0.030(4) 0.025(3) 0.015(3) 0.018(3)
C73 0.030(4) 0.021(3) 0.027(4) 0.013(3) 0.010(3) 0.007(3)
C34 0.021(4) 0.029(4) 0.020(4) 0.002(3) -0.005(3) 0.013(3)
C40 0.022(4) 0.016(3) 0.028(4) 0.010(3) 0.008(3) 0.008(3)
C57 0.038(4) 0.025(4) 0.039(4) 0.021(3) 0.018(4) 0.012(3)
C78 0.019(4) 0.020(3) 0.030(4) 0.011(3) 0.008(3) 0.007(3)
C82 0.024(4) 0.019(3) 0.025(4) 0.007(3) 0.008(3) 0.006(3)
C67 0.039(4) 0.030(4) 0.029(4) 0.022(3) 0.017(3) 0.021(3)
C45 0.031(4) 0.027(4) 0.027(4) 0.013(3) 0.006(3) 0.015(3)
C81 0.033(4) 0.022(3) 0.031(4) 0.014(3) 0.016(3) 0.015(3)
C64 0.041(4) 0.023(3) 0.022(4) 0.012(3) 0.011(3) 0.006(3)
C42 0.027(4) 0.032(4) 0.026(4) 0.017(3) 0.013(3) 0.011(3)
C66 0.024(4) 0.029(4) 0.024(4) 0.014(3) 0.005(3) 0.016(3)
C59 0.036(4) 0.028(4) 0.024(4) 0.015(3) 0.017(3) 0.019(3)
C1 0.021(4) 0.018(3) 0.040(4) 0.016(3) 0.003(3) 0.002(3)
C71 0.035(4) 0.033(4) 0.032(4) 0.015(3) 0.012(4) 0.020(3)
C65 0.033(4) 0.027(4) 0.028(4) 0.013(3) 0.015(3) 0.014(3)
C70 0.043(5) 0.028(4) 0.026(4) 0.005(3) -0.002(4) 0.022(4)
C5 0.040(4) 0.021(3) 0.033(4) 0.014(3) 0.014(3) 0.007(3)
C58 0.042(4) 0.022(3) 0.024(4) 0.008(3) 0.012(3) 0.014(3)
C43 0.032(4) 0.026(4) 0.032(4) 0.016(3) 0.008(3) 0.006(3)
C61 0.026(4) 0.030(4) 0.024(4) 0.014(3) 0.009(3) 0.011(3)
C77 0.033(4) 0.017(3) 0.038(4) 0.013(3) 0.016(3) 0.012(3)
C44 0.031(4) 0.027(4) 0.031(4) 0.016(3) 0.004(3) 0.007(3)
C63 0.034(4) 0.024(3) 0.035(4) 0.009(3) 0.019(4) 0.009(3)
C41 0.028(4) 0.021(3) 0.024(4) 0.013(3) 0.009(3) 0.012(3)
C62 0.023(4) 0.026(4) 0.046(5) 0.016(3) 0.012(3) 0.013(3)
C29 0.032(4) 0.024(4) 0.029(4) 0.005(3) 0.004(3) 0.016(3)
C49 0.028(4) 0.039(4) 0.025(4) 0.021(3) 0.009(3) 0.015(3)
C37 0.043(5) 0.034(4) 0.032(4) 0.019(3) 0.009(4) 0.017(3)
C4 0.028(4) 0.022(3) 0.031(4) 0.017(3) 0.005(3) 0.008(3)
C8 0.039(4) 0.029(4) 0.032(4) 0.020(3) 0.013(3) 0.008(3)
C33 0.029(4) 0.035(4) 0.030(4) 0.007(3) -0.001(3) 0.018(3)
C10 0.035(4) 0.044(4) 0.027(4) 0.017(3) 0.010(3) 0.019(4)
C69 0.073(6) 0.042(5) 0.017(4) 0.013(4) 0.015(4) 0.040(5)
C74 0.040(5) 0.023(4) 0.036(4) 0.015(3) 0.020(4) 0.007(3)
C36 0.053(5) 0.046(5) 0.029(4) 0.018(4) 0.012(4) 0.023(4)
C14 0.024(4) 0.049(4) 0.031(4) 0.022(4) 0.013(3) 0.005(3)
C7 0.067(6) 0.036(4) 0.028(4) 0.022(3) 0.018(4) 0.026(4)
C6 0.060(5) 0.037(4) 0.030(4) 0.020(4) 0.015(4) 0.025(4)
C52 0.034(4) 0.040(4) 0.033(4) 0.021(3) 0.017(4) 0.018(4)
C76 0.016(4) 0.023(4) 0.058(5) 0.015(4) 0.006(4) 0.006(3)
C25 0.038(5) 0.040(4) 0.049(5) 0.028(4) 0.022(4) 0.014(4)
C2 0.044(5) 0.036(4) 0.022(4) 0.014(3) 0.001(3) 0.003(4)
C50 0.032(4) 0.048(4) 0.026(4) 0.020(4) 0.005(3) 0.020(4)
C16 0.044(5) 0.034(4) 0.038(4) 0.024(4) 0.015(4) 0.018(4)
C47 0.041(5) 0.024(4) 0.039(5) 0.013(4) 0.003(4) 0.001(4)
C75 0.035(5) 0.027(4) 0.072(6) 0.030(4) 0.038(4) 0.015(3)
C68 0.061(5) 0.054(5) 0.036(5) 0.034(4) 0.027(4) 0.035(5)
C9 0.034(4) 0.027(4) 0.038(4) 0.019(3) 0.012(4) 0.008(3)
C51 0.028(4) 0.038(4) 0.034(4) 0.017(4) 0.012(4) 0.009(3)
C20 0.078(6) 0.058(5) 0.069(6) 0.054(5) 0.040(5) 0.049(5)
C32 0.047(5) 0.042(5) 0.039(5) 0.003(4) -0.001(4) 0.026(4)
C27 0.062(6) 0.047(5) 0.058(5) 0.030(4) 0.030(5) 0.029(4)
B2 0.026(4) 0.021(4) 0.026(4) 0.012(3) 0.006(3) 0.007(3)
C31 0.059(6) 0.020(4) 0.053(5) 0.000(4) 0.004(4) 0.016(4)
C30 0.036(5) 0.028(4) 0.061(6) 0.019(4) 0.003(4) 0.008(4)
C21 0.057(5) 0.061(5) 0.050(5) 0.039(4) 0.032(4) 0.037(4)
C3 0.041(5) 0.047(5) 0.024(4) 0.014(4) -0.002(4) 0.006(4)
C15 0.033(5) 0.048(5) 0.071(6) -0.001(5) 0.005(4) 0.012(4)
C17 0.051(5) 0.037(4) 0.031(4) 0.021(4) 0.016(4) 0.016(4)
C35 0.030(4) 0.051(5) 0.024(4) 0.006(4) 0.000(3) 0.018(4)
B1 0.030(4) 0.026(4) 0.025(4) 0.019(3) 0.013(4) 0.018(3)
C84 0.052(5) 0.067(5) 0.039(5) 0.025(4) 0.016(4) 0.030(5)
C12 0.053(6) 0.068(6) 0.055(5) 0.023(5) 0.025(5) 0.031(5)
C22 0.053(6) 0.087(6) 0.070(6) 0.060(6) 0.028(5) 0.043(5)
C19 0.074(6) 0.038(4) 0.054(5) 0.032(4) 0.029(5) 0.023(5)
C13 0.060(6) 0.042(5) 0.041(5) 0.011(4) 0.016(4) 0.020(4)
C18 0.049(5) 0.040(4) 0.049(5) 0.021(4) 0.017(4) 0.011(4)
C11 0.048(5) 0.056(5) 0.044(5) 0.022(4) 0.013(4) 0.018(4)
C24 0.088(7) 0.096(7) 0.093(7) 0.075(6) 0.050(6) 0.056(6)
C26 0.051(6) 0.107(8) 0.061(6) 0.031(6) 0.012(5) 0.043(6)
C23 0.056(6) 0.110(8) 0.090(8) 0.052(7) 0.025(6) 0.039(6)

loop_
_atom_type_symbol
_atom_type_description
_atom_type_scat_dispersion_real
_atom_type_scat_dispersion_imag
_atom_type_scat_source
C C 0.0033 0.0016 'International Tables Vol C Tables 4.2.6.8 and 6.1.1.4'
H H 0.0000 0.0000 'International Tables Vol C Tables 4.2.6.8 and 6.1.1.4'
B B 0.0013 0.0007 'International Tables Vol C Tables 4.2.6.8 and 6.1.1.4'
Cl Cl 0.1484 0.1585 'International Tables Vol C Tables 4.2.6.8 and 6.1.1.4'
F F 0.0171 0.0103 'International Tables Vol C Tables 4.2.6.8 and 6.1.1.4'
N N 0.0061 0.0033 'International Tables Vol C Tables 4.2.6.8 and 6.1.1.4'
O O 0.0106 0.0060 'International Tables Vol C Tables 4.2.6.8 and 6.1.1.4'
Pd Pd -0.9988 1.0072 'International Tables Vol C Tables 4.2.6.8 and 6.1.1.4'

loop_
_geom_angle_atom_site_label_1
_geom_angle_atom_site_label_2
_geom_angle_atom_site_label_3
_geom_angle
C28 Pd1 N1 83.8(2)
C28 Pd1 C1 103.3(3)
C1 Pd1 N1 171.7(2)
C39 N5 B1 124.6(5)
C38 N5 C39 106.8(5)
C38 N5 B1 128.5(5)
C38 N4 C40 105.9(5)
C38 N4 B2 128.0(5)
C40 N4 B2 125.6(5)
C34 N1 Pd1 113.2(4)
C37 N1 Pd1 129.7(4)
C37 N1 C34 117.0(5)
C1 N2 C4 117.4(5)
C1 N2 C2 113.6(5)
C2 N2 C4 128.8(5)
C1 N3 C16 126.3(5)
C1 N3 C3 110.4(5)
C3 N3 C16 122.4(5)
O1 C28 Pd1 125.6(5)
O1 C28 C29 124.0(6)
C29 C28 Pd1 110.4(4)
F18 C56 C55 121.2(5)
F18 C56 C57 118.5(5)
C55 C56 C57 120.3(6)
F9 C53 C48 119.6(6)
F9 C53 C52 114.7(6)
C52 C53 C48 125.7(6)
F24 C83 C78 119.3(5)
F24 C83 C82 116.4(5)
C82 C83 C78 124.2(6)
C53 C48 C49 111.8(6)
C53 C48 B1 120.7(5)
C49 C48 B1 127.3(5)
C65 C60 B1 127.3(5)
C61 C60 C65 113.3(6)
C61 C60 B1 118.6(5)
C45 C46 H46 119.9
C41 C46 H46 119.9
C41 C46 C45 120.3(6)
N5 C39 H39 126.1
C40 C39 N5 107.8(5)
C40 C39 H39 126.1
N5 C38 N4 110.3(5)
N5 C38 C41 125.4(5)
N4 C38 C41 124.3(5)
C55 C54 C59 113.4(5)
C55 C54 B1 119.0(5)
C59 C54 B1 127.4(5)
F28 C79 C80 114.9(5)
F28 C79 C78 121.4(5)
C80 C79 C78 123.7(6)
F14 C55 C56 116.3(5)
F14 C55 C54 119.3(5)
C56 C55 C54 124.4(5)
C73 C72 C77 112.4(6)
C73 C72 B2 128.0(6)
C77 C72 B2 118.9(5)
F27 C80 C79 119.8(5)
F27 C80 C81 119.9(5)
C79 C80 C81 120.3(5)
F19 C73 C72 120.2(5)
F19 C73 C74 114.4(6)
C74 C73 C72 125.4(6)
N1 C34 C29 115.6(5)
N1 C34 C33 123.6(6)
C33 C34 C29 120.8(6)
N4 C40 H40 125.4
C39 C40 N4 109.2(5)
C39 C40 H40 125.4
F17 C57 C56 120.7(6)
F17 C57 C58 121.1(6)
C58 C57 C56 118.2(6)
C83 C78 B2 121.2(5)
C79 C78 C83 112.9(5)
C79 C78 B2 125.4(5)
F25 C82 C83 120.1(5)
F25 C82 C81 120.6(5)
C81 C82 C83 119.3(6)
F29 C67 C66 120.2(5)
F29 C67 C68 115.6(6)
C66 C67 C68 124.2(6)
C46 C45 H45 119.9
C44 C45 C46 120.3(6)
C44 C45 H45 119.9
F26 C81 C80 120.1(5)
F26 C81 C82 120.5(5)
C82 C81 C80 119.3(5)
F5 C64 C65 119.8(6)
F5 C64 C63 120.0(6)
C63 C64 C65 120.2(6)
C43 C42 H42 119.5
C43 C42 C41 121.1(6)
C41 C42 H42 119.5
C67 C66 C71 114.1(6)
C67 C66 B2 118.8(6)
C71 C66 B2 127.0(6)
F15 C59 C54 121.4(5)
F15 C59 C58 114.9(5)
C58 C59 C54 123.7(6)
N2 C1 Pd1 109.0(4)
N2 C1 N3 102.9(5)
N3 C1 Pd1 147.9(5)
F33 C71 C66 121.0(6)
F33 C71 C70 115.6(6)
C70 C71 C66 123.4(7)
F4 C65 C60 120.6(5)
F4 C65 C64 115.9(6)
C64 C65 C60 123.4(6)
F32 C70 C71 120.1(7)
F32 C70 C69 121.0(6)
C69 C70 C71 118.9(6)
C4 C5 C10 123.2(6)
C6 C5 C4 116.5(6)
C6 C5 C10 120.2(6)
F16 C58 C57 119.7(6)
F16 C58 C59 120.2(5)
C57 C58 C59 120.0(6)
C42 C43 H43 120.4
C44 C43 C42 119.2(6)
C44 C43 H43 120.4
F8 C61 C60 119.3(5)
F8 C61 C62 116.2(6)
C62 C61 C60 124.6(6)
F23 C77 C72 118.2(6)
C76 C77 F23 116.8(6)
C76 C77 C72 125.0(6)
C45 C44 C47 119.3(6)
C43 C44 C45 120.5(6)
C43 C44 C47 120.1(6)
F6 C63 C64 121.2(6)
F6 C63 C62 119.8(6)
C64 C63 C62 118.9(6)
C46 C41 C38 120.9(5)
C46 C41 C42 118.7(5)
C42 C41 C38 120.4(5)
F7 C62 C61 120.8(6)
F7 C62 C63 119.6(6)
C61 C62 C63 119.5(6)
C34 C29 C28 116.9(5)
C30 C29 C28 123.5(6)
C30 C29 C34 119.6(6)
F13 C49 C48 121.0(6)
F13 C49 C50 115.1(5)
C50 C49 C48 123.9(6)
N1 C37 H37 118.5
N1 C37 C36 123.1(6)
C36 C37 H37 118.5
C5 C4 N2 116.7(5)
C9 C4 N2 119.1(6)
C9 C4 C5 124.1(6)
C7 C8 H8 119.5
C9 C8 H8 119.5
C9 C8 C7 121.0(6)
C34 C33 C32 118.5(7)
C34 C33 C35 117.0(6)
C32 C33 C35 124.5(7)
C5 C10 H10 107.3
C5 C10 C12 109.9(6)
C5 C10 C11 113.4(5)
C12 C10 H10 107.3
C11 C10 H10 107.3
C11 C10 C12 111.3(6)
C70 C69 F31 119.6(7)
C70 C69 C68 121.0(6)
C68 C69 F31 119.4(7)
F20 C74 C73 122.4(7)
F20 C74 C75 119.1(6)
C75 C74 C73 118.5(6)
C37 C36 H36 120.2
C35 C36 C37 119.5(7)
C35 C36 H36 120.2
C9 C14 H14 108.3
C9 C14 C15 109.6(6)
C9 C14 C13 112.6(6)
C15 C14 H14 108.3
C13 C14 H14 108.3
C13 C14 C15 109.6(6)
C8 C7 H7 119.4
C6 C7 C8 121.2(6)
C6 C7 H7 119.4
C5 C6 H6 119.7
C7 C6 C5 120.6(7)
C7 C6 H6 119.7
F10 C52 C53 121.6(6)
F10 C52 C51 118.9(6)
C51 C52 C53 119.4(6)
F22 C76 C77 120.4(7)
F22 C76 C75 120.3(6)
C77 C76 C75 119.4(6)
C27 C25 H25 107.0
C27 C25 C26 111.2(6)
C17 C25 H25 107.0
C17 C25 C27 111.2(6)
C17 C25 C26 112.9(6)
C26 C25 H25 107.0
N2 C2 H2 127.3
C3 C2 N2 105.5(6)
C3 C2 H2 127.3
F12 C50 C49 119.5(6)
F12 C50 C51 119.8(6)
C51 C50 C49 120.7(6)
C21 C16 N3 119.8(6)
C21 C16 C17 122.8(6)
C17 C16 N3 117.3(6)
F1 C47 C44 112.6(6)
F3 C47 F1 105.8(6)
F3 C47 F2 106.9(6)
F3 C47 C44 112.7(6)
F2 C47 F1 106.6(6)
F2 C47 C44 111.8(6)
F21 C75 C74 121.2(7)
F21 C75 C76 119.4(7)
C74 C75 C76 119.3(6)
F30 C68 C67 120.4(7)
F30 C68 C69 121.2(7)
C69 C68 C67 118.4(7)
C4 C9 C14 122.2(6)
C8 C9 C4 116.5(6)
C8 C9 C14 121.4(6)
F11 C51 C52 121.4(6)
F11 C51 C50 120.4(6)
C50 C51 C52 118.2(6)
C21 C20 H20 119.4
C19 C20 H20 119.4
C19 C20 C21 121.2(7)
C33 C32 H32 119.8
C31 C32 C33 120.3(7)
C31 C32 H32 119.8
C25 C27 H27A 109.5
C25 C27 H27B 109.5
C25 C27 H27C 109.5
H27A C27 H27B 109.5
H27A C27 H27C 109.5
H27B C27 H27C 109.5
N4 B2 C72 113.1(5)
N4 B2 C78 109.9(5)
N4 B2 C66 102.9(5)
C72 B2 C78 102.2(5)
C72 B2 C66 117.3(5)
C66 B2 C78 111.6(5)
C32 C31 H31 119.3
C32 C31 C30 121.3(7)
C30 C31 H31 119.3
C29 C30 C31 119.4(7)
C29 C30 H30 120.3
C31 C30 H30 120.3
C16 C21 C20 116.2(7)
C16 C21 C22 121.2(7)
C20 C21 C22 122.6(7)
N3 C3 H3 126.2
C2 C3 N3 107.6(6)
C2 C3 H3 126.2
C14 C15 H15A 109.5
C14 C15 H15B 109.5
C14 C15 H15C 109.5
H15A C15 H15B 109.5
H15A C15 H15C 109.5
H15B C15 H15C 109.5
C16 C17 C25 122.9(6)
C18 C17 C25 119.6(7)
C18 C17 C16 117.5(7)
C33 C35 H35 120.1
C36 C35 C33 119.8(6)
C36 C35 H35 120.1
N5 B1 C48 108.2(5)
N5 B1 C60 112.5(5)
N5 B1 C54 106.1(5)
C60 B1 C48 102.3(5)
C54 B1 C48 114.4(5)
C54 B1 C60 113.5(5)
Cl1 C84 Cl2 111.1(4)
Cl1 C84 H84A 109.4
Cl1 C84 H84B 109.4
Cl2 C84 H84A 109.4
Cl2 C84 H84B 109.4
H84A C84 H84B 108.0
C10 C12 H12A 109.5
C10 C12 H12B 109.5
C10 C12 H12C 109.5
H12A C12 H12B 109.5
H12A C12 H12C 109.5
H12B C12 H12C 109.5
C21 C22 H22 107.1
C21 C22 C24 112.1(7)
C24 C22 H22 107.1
C23 C22 C21 110.9(7)
C23 C22 H22 107.1
C23 C22 C24 112.1(7)
C20 C19 H19 119.3
C20 C19 C18 121.4(7)
C18 C19 H19 119.3
C14 C13 H13A 109.5
C14 C13 H13B 109.5
C14 C13 H13C 109.5
H13A C13 H13B 109.5
H13A C13 H13C 109.5
H13B C13 H13C 109.5
C17 C18 H18 119.6
C19 C18 C17 120.9(7)
C19 C18 H18 119.6
C10 C11 H11A 109.5
C10 C11 H11B 109.5
C10 C11 H11C 109.5
H11A C11 H11B 109.5
H11A C11 H11C 109.5
H11B C11 H11C 109.5
C22 C24 H24A 109.5
C22 C24 H24B 109.5
C22 C24 H24C 109.5
H24A C24 H24B 109.5
H24A C24 H24C 109.5
H24B C24 H24C 109.5
C25 C26 H26A 109.5
C25 C26 H26B 109.5
C25 C26 H26C 109.5
H26A C26 H26B 109.5
H26A C26 H26C 109.5
H26B C26 H26C 109.5
C22 C23 H23A 109.5
C22 C23 H23B 109.5
C22 C23 H23C 109.5
H23A C23 H23B 109.5
H23A C23 H23C 109.5
H23B C23 H23C 109.5

loop_
_geom_bond_atom_site_label_1
_geom_bond_atom_site_label_2
_geom_bond_distance
Pd1 N1 2.059(5)
Pd1 C28 1.964(6)
Pd1 C1 2.011(7)
Cl1 C84 1.756(7)
Cl2 C84 1.768(8)
F9 C53 1.363(7)
F19 C73 1.358(7)
F24 C83 1.352(6)
F15 C59 1.348(6)
F25 C82 1.350(6)
F4 C65 1.356(7)
F14 C55 1.354(6)
F8 C61 1.350(6)
F13 C49 1.358(7)
F33 C71 1.346(7)
F27 C80 1.351(6)
F28 C79 1.345(6)
F26 C81 1.351(6)
F23 C77 1.364(7)
F16 C58 1.347(6)
F7 C62 1.356(7)
F29 C67 1.344(7)
F5 C64 1.356(7)
F18 C56 1.353(7)
F10 C52 1.358(7)
F11 C51 1.342(7)
F17 C57 1.345(7)
F20 C74 1.329(7)
F6 C63 1.348(7)
F32 C70 1.337(7)
F31 C69 1.366(7)
F30 C68 1.353(8)
F22 C76 1.357(7)
F12 C50 1.350(7)
F21 C75 1.349(7)
F1 C47 1.318(8)
N5 C39 1.381(7)
N5 C38 1.340(7)
N5 B1 1.592(8)
N4 C38 1.362(7)
N4 C40 1.369(7)
N4 B2 1.602(9)
N1 C34 1.362(7)
N1 C37 1.343(7)
F3 C47 1.314(8)
O1 C28 1.186(7)
N2 C1 1.333(7)
N2 C4 1.458(7)
N2 C2 1.383(8)
N3 C1 1.374(8)
N3 C16 1.450(8)
N3 C3 1.393(8)
F2 C47 1.316(8)
C28 C29 1.498(9)
C56 C55 1.362(8)
C56 C57 1.376(8)
C53 C48 1.388(8)
C53 C52 1.373(9)
C83 C78 1.406(8)
C83 C82 1.382(8)
C48 C49 1.398(8)
C48 B1 1.662(9)
C60 C65 1.402(8)
C60 C61 1.389(8)
C60 B1 1.651(9)
C46 H46 0.9500
C46 C45 1.388(8)
C46 C41 1.387(8)
C39 H39 0.9500
C39 C40 1.346(8)
C38 C41 1.493(8)
C54 C55 1.384(8)
C54 C59 1.394(8)
C54 B1 1.647(8)
C79 C80 1.372(8)
C79 C78 1.395(8)
C72 C73 1.384(8)
C72 C77 1.396(9)
C72 B2 1.635(9)
C80 C81 1.374(8)
C73 C74 1.378(9)
C34 C29 1.419(9)
C34 C33 1.391(9)
C40 H40 0.9500
C57 C58 1.371(8)
C78 B2 1.658(9)
C82 C81 1.359(8)
C67 C66 1.379(8)
C67 C68 1.390(9)
C45 H45 0.9500
C45 C44 1.386(8)
C64 C65 1.378(8)
C64 C63 1.363(9)
C42 H42 0.9500
C42 C43 1.389(8)
C42 C41 1.403(8)
C66 C71 1.394(8)
C66 B2 1.637(9)
C59 C58 1.379(8)
C71 C70 1.390(9)
C70 C69 1.358(10)
C5 C4 1.421(9)
C5 C10 1.506(9)
C5 C6 1.397(8)
C43 H43 0.9500
C43 C44 1.379(9)
C61 C62 1.368(9)
C77 C76 1.358(9)
C44 C47 1.503(9)
C63 C62 1.380(9)
C29 C30 1.362(8)
C49 C50 1.382(9)
C37 H37 0.9500
C37 C36 1.398(9)
C4 C9 1.399(9)
C8 H8 0.9500
C8 C7 1.399(9)
C8 C9 1.392(8)
C33 C32 1.407(9)
C33 C35 1.425(9)
C10 H10 1.0000
C10 C12 1.527(9)
C10 C11 1.510(9)
C69 C68 1.363(10)
C74 C75 1.371(10)
C36 H36 0.9500
C36 C35 1.345(9)
C14 H14 1.0000
C14 C9 1.498(9)
C14 C15 1.552(9)
C14 C13 1.512(9)
C7 H7 0.9500
C7 C6 1.381(9)
C6 H6 0.9500
C52 C51 1.372(9)
C76 C75 1.380(10)
C25 H25 1.0000
C25 C27 1.531(9)
C25 C17 1.520(9)
C25 C26 1.534(10)
C2 H2 0.9500
C2 C3 1.327(9)
C50 C51 1.362(9)
C16 C21 1.401(9)
C16 C17 1.402(9)
C20 H20 0.9500
C20 C21 1.416(10)
C20 C19 1.357(10)
C32 H32 0.9500
C32 C31 1.361(10)
C27 H27A 0.9800
C27 H27B 0.9800
C27 H27C 0.9800
C31 H31 0.9500
C31 C30 1.411(10)
C30 H30 0.9500
C21 C22 1.529(10)
C3 H3 0.9500
C15 H15A 0.9800
C15 H15B 0.9800
C15 H15C 0.9800
C17 C18 1.390(9)
C35 H35 0.9500
C84 H84A 0.9900
C84 H84B 0.9900
C12 H12A 0.9800
C12 H12B 0.9800
C12 H12C 0.9800
C22 H22 1.0000
C22 C24 1.530(11)
C22 C23 1.507(11)
C19 H19 0.9500
C19 C18 1.367(10)
C13 H13A 0.9800
C13 H13B 0.9800
C13 H13C 0.9800
C18 H18 0.9500
C11 H11A 0.9800
C11 H11B 0.9800
C11 H11C 0.9800
C24 H24A 0.9800
C24 H24B 0.9800
C24 H24C 0.9800
C26 H26A 0.9800
C26 H26B 0.9800
C26 H26C 0.9800
C23 H23A 0.9800
C23 H23B 0.9800
C23 H23C 0.9800
